data_7107855
loop_
_publ_author_name
'Robert S. P. Turbervill'
'Jose M. Goicoechea'

_publ_contact_author_fax '+44 1865 272690'
_publ_section_title
;
 Synthesis of 1,2,3-tripnictolide anions by reaction of group 15 Zintl
 ions with acetylene. Isolation of [E/3C/2H/2]^-^ (E = P, As) and
 preliminary reactivity studies
;
_journal_name_full Chem.Commun.
_journal_page_first 6100
_journal_paper_doi 10.1039/c2cc32244g
_journal_volume 48
_journal_year 2012
_chemical_formula_moiety 'C18 H36 K N2 O6, C10 H16 As3 Ru'
_chemical_formula_sum 'C28 H52 As3 K N2 O6 Ru'
_chemical_formula_weight 877.65
_chemical_name_systematic
;
[K-(2,2,2-crypt)][(As3C2H2)Ru(Me-allyl)2]
;
_space_group_IT_number 14
_symmetry_cell_setting monoclinic
_symmetry_space_group_name_Hall '-P 2yn'
_symmetry_space_group_name_H-M 'P 1 21/n 1'
_atom_sites_solution_hydrogens geom
_atom_sites_solution_primary direct
_atom_sites_solution_secondary difmap
_audit_creation_method SHELXL-97
_cell_angle_alpha 90.00
_cell_angle_beta 107.6810(10)
_cell_angle_gamma 90.00
_cell_formula_units_Z 4
_cell_length_a 11.73910(10)
_cell_length_b 17.42280(10)
_cell_length_c 18.64660(10)
_cell_measurement_reflns_used 53310
_cell_measurement_temperature 150.00(10)
_cell_measurement_theta_max 76.2207
_cell_measurement_theta_min 3.5502
_cell_volume 3633.60(5)
_computing_cell_refinement
;
CrysAlisPro, Agilent Technologies,
Version 1.171.35.19 (release 27-10-2011 CrysAlis171 .NET)
(compiled Oct 27 2011,15:02:11)
;
_computing_data_collection
;
CrysAlisPro, Agilent Technologies,
Version 1.171.35.19 (release 27-10-2011 CrysAlis171 .NET)
(compiled Oct 27 2011,15:02:11)
;
_computing_data_reduction
;
CrysAlisPro, Agilent Technologies,
Version 1.171.35.19 (release 27-10-2011 CrysAlis171 .NET)
(compiled Oct 27 2011,15:02:11)
;
_computing_molecular_graphics 'WinGX (Farrugia, 2005)'
_computing_publication_material 'XCIF (Sheldrick, 2001)'
_computing_structure_refinement 'SHELXL-97 (Sheldrick, 1997)'
_computing_structure_solution 'SHELXS-97 (Sheldrick, 1990)'
_diffrn_ambient_temperature 150.00(10)
_diffrn_detector_area_resol_mean 10.5035
_diffrn_measured_fraction_theta_full 0.998
_diffrn_measured_fraction_theta_max 0.998
_diffrn_measurement_device_type 'SuperNova, Dual, Cu at zero, Atlas'
_diffrn_measurement_method '\w scans'
_diffrn_radiation_monochromator mirror
_diffrn_radiation_source 'SuperNova (Cu) X-ray Source'
_diffrn_radiation_type CuK\a
_diffrn_radiation_wavelength 1.54178
_diffrn_reflns_av_R_equivalents 0.0248
_diffrn_reflns_av_sigmaI/netI 0.0086
_diffrn_reflns_limit_h_max 14
_diffrn_reflns_limit_h_min -14
_diffrn_reflns_limit_k_max 19
_diffrn_reflns_limit_k_min -21
_diffrn_reflns_limit_l_max 23
_diffrn_reflns_limit_l_min -23
_diffrn_reflns_number 78137
_diffrn_reflns_theta_full 76.41
_diffrn_reflns_theta_max 76.41
_diffrn_reflns_theta_min 3.55
_exptl_absorpt_coefficient_mu 7.870
_exptl_absorpt_correction_T_max 0.5717
_exptl_absorpt_correction_T_min 0.2341
_exptl_absorpt_correction_type multi-scan
_exptl_absorpt_process_details
;
CrysAlisPro, Agilent Technologies,
Version 1.171.35.19 (release 27-10-2011 CrysAlis171 .NET)
(compiled Oct 27 2011,15:02:11)
Empirical absorption correction using spherical harmonics,
implemented in SCALE3 ABSPACK scaling algorithm.
;
_exptl_crystal_colour orange
_exptl_crystal_density_diffrn 1.604
_exptl_crystal_density_method 'not measured'
_exptl_crystal_description block
_exptl_crystal_F_000 1776
_exptl_crystal_size_max 0.26
_exptl_crystal_size_mid 0.16
_exptl_crystal_size_min 0.08
_refine_diff_density_max 0.629
_refine_diff_density_min -0.462
_refine_diff_density_rms 0.047
_refine_ls_extinction_method none
_refine_ls_goodness_of_fit_ref 1.063
_refine_ls_hydrogen_treatment mixed
_refine_ls_matrix_type full
_refine_ls_number_parameters 388
_refine_ls_number_reflns 7613
_refine_ls_number_restraints 0
_refine_ls_restrained_S_all 1.063
_refine_ls_R_factor_all 0.0185
_refine_ls_R_factor_gt 0.0180
_refine_ls_shift/su_max 0.002
_refine_ls_shift/su_mean 0.000
_refine_ls_structure_factor_coef Fsqd
_refine_ls_weighting_details 'calc w=1/[\s^2^(Fo^2^)+(0.0281P)^2^+1.1971P] where P=(Fo^2^+2Fc^2^)/3'
_refine_ls_weighting_scheme calc
_refine_ls_wR_factor_gt 0.0494
_refine_ls_wR_factor_ref 0.0498
_reflns_number_gt 7422
_reflns_number_total 7613
_reflns_threshold_expression >2\s(I)
_cod_data_source_file c2cc32244g.txt
_cod_data_source_block 3
_cod_depositor_comments
;
The following automatic conversions were performed:
data name '_contact_author_fax' replaced with
'_publ_contact_author_fax' as specified in the replacement file
'/home/antanas/src/cod-tools/trunk/data/replacement-values/replacement_tags.lst'.

Automatic conversion script
Id: cif_correct_tags 4998 2017-03-02 13:24:31Z antanas 
;
_cod_original_cell_volume 3633.60(4)
_cod_original_sg_symbol_H-M 'P 21/n'
_cod_database_code 7107855

loop_
_symmetry_equiv_pos_as_xyz
'x, y, z'
'-x+1/2, y+1/2, -z+1/2'
'-x, -y, -z'
'x-1/2, -y-1/2, z-1/2'

loop_
_atom_site_label
_atom_site_type_symbol
_atom_site_fract_x
_atom_site_fract_y
_atom_site_fract_z
_atom_site_U_iso_or_equiv
_atom_site_adp_type
_atom_site_occupancy
_atom_site_symmetry_multiplicity
_atom_site_calc_flag
_atom_site_refinement_flags
As1 As 0.702955(15) 0.297795(11) -0.031725(10) 0.04009(5) Uani 1 1 d .
As2 As 0.587541(17) 0.388823(10) 0.008707(10) 0.03940(5) Uani 1 1 d .
As3 As 0.396552(16) 0.346110(11) -0.062709(10) 0.03979(5) Uani 1 1 d .
C1 C 0.45497(15) 0.26263(10) -0.10699(9) 0.0372(3) Uani 1 1 d .
H1 H 0.3961 0.2302 -0.1390 0.045 Uiso 1 1 calc R
C2 C 0.57261(15) 0.24335(9) -0.09824(9) 0.0361(3) Uani 1 1 d .
H2 H 0.5890 0.2016 -0.1263 0.043 Uiso 1 1 calc R
Ru1 Ru 0.539225(10) 0.244307(6) 0.016293(6) 0.02958(4) Uani 1 1 d .
C3 C 0.52901(18) 0.24904(10) 0.13083(9) 0.0406(4) Uani 1 1 d .
C4 C 0.64613(16) 0.22779(10) 0.13070(9) 0.0392(3) Uani 1 1 d .
C5 C 0.65819(16) 0.16092(10) 0.08971(9) 0.0398(3) Uani 1 1 d .
C6 C 0.75252(18) 0.27793(12) 0.16753(10) 0.0508(4) Uani 1 1 d .
H6A H 0.7891 0.2613 0.2197 0.076 Uiso 1 1 calc R
H6B H 0.7265 0.3314 0.1669 0.076 Uiso 1 1 calc R
H6C H 0.8112 0.2736 0.1399 0.076 Uiso 1 1 calc R
C7 C 0.40948(15) 0.14992(9) 0.00215(10) 0.0377(3) Uani 1 1 d .
H7A H 0.4315 0.1096 -0.0286 0.045 Uiso 1 1 calc R
H7B H 0.4189 0.1275 0.0524 0.045 Uiso 1 1 calc R
C8 C 0.28125(16) 0.16813(10) -0.03280(11) 0.0441(4) Uani 1 1 d .
C9 C 0.2189(2) 0.20583(13) 0.01761(15) 0.0630(6) Uani 1 1 d .
H9A H 0.1369 0.2191 -0.0119 0.095 Uiso 1 1 calc R
H9B H 0.2620 0.2526 0.0394 0.095 Uiso 1 1 calc R
H9C H 0.2171 0.1704 0.0581 0.095 Uiso 1 1 calc R
C10 C 0.22102(17) 0.15188(12) -0.10404(13) 0.0543(5) Uani 1 1 d .
H10A H 0.2603 0.1273 -0.1354 0.065 Uiso 1 1 calc R
H10B H 0.1388 0.1649 -0.1235 0.065 Uiso 1 1 calc R
K101 K 0.20862(3) 0.529637(18) 0.244222(17) 0.03275(7) Uani 1 1 d .
N101 N -0.05742(12) 0.51738(8) 0.20798(8) 0.0377(3) Uani 1 1 d .
N102 N 0.47533(12) 0.53967(8) 0.28185(8) 0.0380(3) Uani 1 1 d .
O101 O 0.11217(10) 0.45116(7) 0.34495(6) 0.0378(2) Uani 1 1 d .
O102 O 0.36034(10) 0.48528(7) 0.39335(6) 0.0381(2) Uani 1 1 d .
O103 O 0.07086(10) 0.66388(7) 0.22804(7) 0.0388(2) Uani 1 1 d .
O104 O 0.31423(10) 0.67326(7) 0.24233(7) 0.0400(2) Uani 1 1 d .
O105 O 0.07014(11) 0.45929(7) 0.10703(7) 0.0450(3) Uani 1 1 d .
O106 O 0.32398(11) 0.44386(7) 0.15742(7) 0.0438(3) Uani 1 1 d .
C101 C -0.08362(15) 0.45792(11) 0.25636(11) 0.0466(4) Uani 1 1 d .
H10C H -0.0696 0.4070 0.2371 0.056 Uiso 1 1 calc R
H10D H -0.1693 0.4610 0.2529 0.056 Uiso 1 1 calc R
C102 C -0.01048(15) 0.46374(11) 0.33772(10) 0.0454(4) Uani 1 1 d .
H10E H -0.0207 0.5153 0.3573 0.054 Uiso 1 1 calc R
H10F H -0.0382 0.4251 0.3676 0.054 Uiso 1 1 calc R
C103 C 0.18319(15) 0.45206(10) 0.42256(9) 0.0387(3) Uani 1 1 d .
H10G H 0.1491 0.4165 0.4520 0.046 Uiso 1 1 calc R
H10H H 0.1844 0.5043 0.4436 0.046 Uiso 1 1 calc R
C104 C 0.30706(15) 0.42771(10) 0.42685(9) 0.0393(3) Uani 1 1 d .
H10I H 0.3551 0.4203 0.4801 0.047 Uiso 1 1 calc R
H10J H 0.3045 0.3784 0.4000 0.047 Uiso 1 1 calc R
C105 C 0.47870(14) 0.46452(11) 0.39618(10) 0.0416(4) Uani 1 1 d .
H10K H 0.4774 0.4168 0.3672 0.050 Uiso 1 1 calc R
H10L H 0.5274 0.4552 0.4490 0.050 Uiso 1 1 calc R
C106 C 0.53251(14) 0.52892(11) 0.36315(10) 0.0435(4) Uani 1 1 d .
H10M H 0.5258 0.5772 0.3895 0.052 Uiso 1 1 calc R
H10N H 0.6186 0.5183 0.3723 0.052 Uiso 1 1 calc R
C107 C -0.10393(14) 0.59177(10) 0.22352(10) 0.0402(3) Uani 1 1 d .
H10O H -0.0850 0.5979 0.2787 0.048 Uiso 1 1 calc R
H10P H -0.1921 0.5915 0.2018 0.048 Uiso 1 1 calc R
C108 C -0.05500(15) 0.65960(10) 0.19274(10) 0.0423(4) Uani 1 1 d .
H10Q H -0.0721 0.6541 0.1376 0.051 Uiso 1 1 calc R
H10R H -0.0936 0.7073 0.2026 0.051 Uiso 1 1 calc R
C109 C 0.12119(17) 0.73028(10) 0.20565(12) 0.0470(4) Uani 1 1 d .
H10S H 0.0752 0.7763 0.2113 0.056 Uiso 1 1 calc R
H10T H 0.1176 0.7259 0.1521 0.056 Uiso 1 1 calc R
C110 C 0.24845(18) 0.73808(10) 0.25370(12) 0.0468(4) Uani 1 1 d .
H11A H 0.2835 0.7856 0.2402 0.056 Uiso 1 1 calc R
H11B H 0.2521 0.7415 0.3074 0.056 Uiso 1 1 calc R
C111 C 0.43845(15) 0.68111(11) 0.28036(10) 0.0440(4) Uani 1 1 d .
H11C H 0.4525 0.6806 0.3355 0.053 Uiso 1 1 calc R
H11D H 0.4677 0.7307 0.2667 0.053 Uiso 1 1 calc R
C112 C 0.50513(15) 0.61591(11) 0.25841(11) 0.0440(4) Uani 1 1 d .
H11E H 0.4877 0.6162 0.2030 0.053 Uiso 1 1 calc R
H11F H 0.5920 0.6247 0.2810 0.053 Uiso 1 1 calc R
C113 C -0.11235(16) 0.49698(12) 0.12826(10) 0.0505(4) Uani 1 1 d .
H11G H -0.1148 0.5433 0.0970 0.061 Uiso 1 1 calc R
H11H H -0.1958 0.4804 0.1208 0.061 Uiso 1 1 calc R
C114 C -0.04738(17) 0.43429(12) 0.10138(12) 0.0535(5) Uani 1 1 d .
H11I H -0.0436 0.3877 0.1324 0.064 Uiso 1 1 calc R
H11J H -0.0908 0.4213 0.0484 0.064 Uiso 1 1 calc R
C115 C 0.13320(19) 0.40331(11) 0.07862(11) 0.0502(4) Uani 1 1 d .
H11K H 0.0873 0.3902 0.0261 0.060 Uiso 1 1 calc R
H11L H 0.1429 0.3560 0.1093 0.060 Uiso 1 1 calc R
C116 C 0.25245(19) 0.43380(12) 0.08106(10) 0.0524(4) Uani 1 1 d .
H11M H 0.2924 0.3976 0.0555 0.063 Uiso 1 1 calc R
H11N H 0.2430 0.4836 0.0543 0.063 Uiso 1 1 calc R
C117 C 0.43902(17) 0.47165(11) 0.15933(10) 0.0470(4) Uani 1 1 d .
H11O H 0.4310 0.5221 0.1338 0.056 Uiso 1 1 calc R
H11P H 0.4768 0.4355 0.1324 0.056 Uiso 1 1 calc R
C118 C 0.51613(16) 0.47964(11) 0.23979(11) 0.0468(4) Uani 1 1 d .
H11Q H 0.5177 0.4299 0.2657 0.056 Uiso 1 1 calc R
H11R H 0.5989 0.4915 0.2404 0.056 Uiso 1 1 calc R
H3A H 0.5188(16) 0.2951(12) 0.1523(11) 0.036(5) Uiso 1 1 d .
H5A H 0.7333(19) 0.1534(11) 0.0851(11) 0.041(5) Uiso 1 1 d .
H5B H 0.6119(19) 0.1173(13) 0.0892(12) 0.049(6) Uiso 1 1 d .
H3B H 0.4709(19) 0.2115(13) 0.1355(12) 0.050(6) Uiso 1 1 d .

loop_
_atom_site_aniso_label
_atom_site_aniso_U_11
_atom_site_aniso_U_22
_atom_site_aniso_U_33
_atom_site_aniso_U_23
_atom_site_aniso_U_13
_atom_site_aniso_U_12
As1 0.03323(9) 0.04703(11) 0.04077(10) 0.00249(7) 0.01238(7) -0.00262(7)
As2 0.04678(10) 0.03279(9) 0.03752(9) 0.00033(7) 0.01114(8) -0.00366(7)
As3 0.03663(9) 0.04398(10) 0.03758(9) 0.00619(7) 0.00951(7) 0.00735(7)
C1 0.0413(8) 0.0414(8) 0.0261(7) 0.0021(6) 0.0060(6) -0.0043(6)
C2 0.0427(8) 0.0374(8) 0.0312(7) 0.0007(6) 0.0156(7) 0.0004(6)
Ru1 0.03107(6) 0.03054(6) 0.02643(6) 0.00107(4) 0.00768(4) -0.00109(4)
C3 0.0540(10) 0.0395(9) 0.0295(8) 0.0019(6) 0.0146(7) 0.0000(7)
C4 0.0466(9) 0.0401(8) 0.0259(7) 0.0049(6) 0.0036(6) -0.0004(7)
C5 0.0427(9) 0.0384(8) 0.0343(8) 0.0060(6) 0.0055(7) 0.0053(7)
C6 0.0524(10) 0.0506(10) 0.0376(9) -0.0007(8) -0.0038(8) -0.0038(8)
C7 0.0406(8) 0.0329(8) 0.0408(8) -0.0004(6) 0.0140(7) -0.0054(6)
C8 0.0396(8) 0.0373(8) 0.0579(10) -0.0005(8) 0.0183(8) -0.0077(7)
C9 0.0516(11) 0.0573(12) 0.0917(17) -0.0085(11) 0.0390(12) -0.0053(9)
C10 0.0375(9) 0.0535(11) 0.0665(12) -0.0005(9) 0.0075(8) -0.0109(8)
K101 0.03259(15) 0.03372(15) 0.03072(14) 0.00020(11) 0.00780(12) 0.00117(11)
N101 0.0319(6) 0.0400(7) 0.0359(7) -0.0020(6) 0.0026(5) 0.0000(5)
N102 0.0328(6) 0.0445(7) 0.0361(7) 0.0081(6) 0.0094(5) 0.0020(5)
O101 0.0338(5) 0.0446(6) 0.0349(5) 0.0045(5) 0.0105(4) 0.0009(5)
O102 0.0346(5) 0.0409(6) 0.0377(6) 0.0088(5) 0.0092(4) 0.0016(4)
O103 0.0374(6) 0.0351(6) 0.0425(6) 0.0048(5) 0.0100(5) 0.0039(4)
O104 0.0379(6) 0.0368(6) 0.0442(6) 0.0003(5) 0.0107(5) -0.0019(5)
O105 0.0495(7) 0.0429(6) 0.0393(6) -0.0102(5) 0.0087(5) -0.0030(5)
O106 0.0497(7) 0.0469(7) 0.0391(6) -0.0004(5) 0.0199(5) 0.0033(5)
C101 0.0318(8) 0.0463(9) 0.0583(11) 0.0042(8) 0.0084(7) -0.0049(7)
C102 0.0375(8) 0.0519(10) 0.0502(10) 0.0121(8) 0.0184(7) 0.0050(7)
C103 0.0445(8) 0.0408(8) 0.0317(7) 0.0032(6) 0.0129(6) -0.0023(7)
C104 0.0424(8) 0.0394(8) 0.0329(7) 0.0076(6) 0.0068(6) -0.0013(7)
C105 0.0349(8) 0.0483(9) 0.0382(8) 0.0101(7) 0.0059(6) 0.0045(7)
C106 0.0314(7) 0.0551(10) 0.0395(8) 0.0101(7) 0.0038(6) -0.0017(7)
C107 0.0323(7) 0.0451(9) 0.0407(8) 0.0011(7) 0.0073(6) 0.0056(6)
C108 0.0384(8) 0.0430(9) 0.0414(8) 0.0029(7) 0.0060(7) 0.0081(7)
C109 0.0493(10) 0.0354(8) 0.0570(11) 0.0100(8) 0.0171(8) 0.0059(7)
C110 0.0514(10) 0.0335(8) 0.0564(11) -0.0001(7) 0.0179(8) -0.0021(7)
C111 0.0400(8) 0.0442(9) 0.0426(9) 0.0048(7) 0.0050(7) -0.0080(7)
C112 0.0357(8) 0.0499(10) 0.0461(9) 0.0099(7) 0.0122(7) -0.0039(7)
C113 0.0384(9) 0.0587(11) 0.0434(9) -0.0107(8) -0.0040(7) -0.0002(8)
C114 0.0482(10) 0.0544(11) 0.0509(10) -0.0170(9) 0.0044(8) -0.0077(8)
C115 0.0667(12) 0.0449(10) 0.0405(9) -0.0116(8) 0.0185(8) -0.0037(9)
C116 0.0689(12) 0.0554(11) 0.0376(9) -0.0103(8) 0.0231(9) -0.0035(9)
C117 0.0507(10) 0.0512(10) 0.0464(9) 0.0044(8) 0.0255(8) 0.0075(8)
C118 0.0392(8) 0.0543(10) 0.0507(10) 0.0100(8) 0.0194(8) 0.0112(7)

loop_
_atom_type_symbol
_atom_type_description
_atom_type_scat_dispersion_real
_atom_type_scat_dispersion_imag
_atom_type_scat_source
C C 0.0181 0.0091 'International Tables Vol C Tables 4.2.6.8 and 6.1.1.4'
H H 0.0000 0.0000 'International Tables Vol C Tables 4.2.6.8 and 6.1.1.4'
N N 0.0311 0.0180 'International Tables Vol C Tables 4.2.6.8 and 6.1.1.4'
O O 0.0492 0.0322 'International Tables Vol C Tables 4.2.6.8 and 6.1.1.4'
K K 0.3868 1.0657 'International Tables Vol C Tables 4.2.6.8 and 6.1.1.4'
As As -0.9300 1.0051 'International Tables Vol C Tables 4.2.6.8 and 6.1.1.4'
Ru Ru 0.0552 3.2960 'International Tables Vol C Tables 4.2.6.8 and 6.1.1.4'

loop_
_geom_angle_atom_site_label_1
_geom_angle_atom_site_label_2
_geom_angle_atom_site_label_3
_geom_angle
C2 As1 As2 96.75(5)
C2 As1 Ru1 60.06(5)
As2 As1 Ru1 64.027(7)
As1 As2 As3 98.499(9)
As1 As2 Ru1 61.323(7)
As3 As2 Ru1 62.454(7)
C1 As3 As2 94.61(5)
C1 As3 Ru1 57.53(5)
As2 As3 Ru1 63.356(7)
C2 C1 As3 127.91(13)
C2 C1 Ru1 74.30(9)
As3 C1 Ru1 76.56(6)
C2 C1 H1 116.0
As3 C1 H1 116.0
Ru1 C1 H1 125.0
C1 C2 As1 122.15(12)
C1 C2 Ru1 70.10(9)
As1 C2 Ru1 73.72(5)
C1 C2 H2 118.9
As1 C2 H2 118.9
Ru1 C2 H2 129.9
C4 Ru1 C3 38.52(7)
C4 Ru1 C5 38.42(7)
C3 Ru1 C5 68.01(7)
C4 Ru1 C7 101.17(6)
C3 Ru1 C7 84.47(7)
C5 Ru1 C7 82.28(7)
C4 Ru1 C1 171.01(6)
C3 Ru1 C1 149.97(7)
C5 Ru1 C1 137.67(6)
C7 Ru1 C1 84.81(6)
C4 Ru1 C2 135.66(6)
C3 Ru1 C2 173.37(7)
C5 Ru1 C2 108.80(6)
C7 Ru1 C2 101.03(6)
C1 Ru1 C2 35.60(6)
C4 Ru1 As1 97.11(5)
C3 Ru1 As1 127.37(5)
C5 Ru1 As1 93.26(5)
C7 Ru1 As1 143.54(4)
C1 Ru1 As1 74.32(4)
C2 Ru1 As1 46.22(4)
C4 Ru1 As3 138.22(5)
C3 Ru1 As3 108.38(5)
C5 Ru1 As3 176.36(5)
C7 Ru1 As3 98.04(4)
C1 Ru1 As3 45.91(4)
C2 Ru1 As3 74.73(4)
As1 Ru1 As3 88.617(7)
C4 Ru1 As2 96.49(5)
C3 Ru1 As2 95.44(5)
C5 Ru1 As2 124.81(5)
C7 Ru1 As2 150.80(4)
C1 Ru1 As2 80.84(4)
C2 Ru1 As2 81.59(4)
As1 Ru1 As2 54.650(6)
As3 Ru1 As2 54.190(6)
C4 C3 Ru1 69.38(9)
C4 C3 H3A 118.7(12)
Ru1 C3 H3A 120.8(12)
C4 C3 H3B 122.1(13)
Ru1 C3 H3B 108.2(13)
H3A C3 H3B 111.3(17)
C5 C4 C3 117.83(16)
C5 C4 C6 120.99(17)
C3 C4 C6 121.00(17)
C5 C4 Ru1 72.47(9)
C3 C4 Ru1 72.11(9)
C6 C4 Ru1 121.99(12)
C4 C5 Ru1 69.11(9)
C4 C5 H5A 114.8(13)
Ru1 C5 H5A 119.0(13)
C4 C5 H5B 121.3(13)
Ru1 C5 H5B 106.1(13)
H5A C5 H5B 117.0(18)
C4 C6 H6A 109.5
C4 C6 H6B 109.5
H6A C6 H6B 109.5
C4 C6 H6C 109.5
H6A C6 H6C 109.5
H6B C6 H6C 109.5
C8 C7 Ru1 117.78(11)
C8 C7 H7A 107.9
Ru1 C7 H7A 107.9
C8 C7 H7B 107.9
Ru1 C7 H7B 107.9
H7A C7 H7B 107.2
C10 C8 C7 123.62(18)
C10 C8 C9 120.24(19)
C7 C8 C9 116.13(17)
C8 C9 H9A 109.5
C8 C9 H9B 109.5
H9A C9 H9B 109.5
C8 C9 H9C 109.5
H9A C9 H9C 109.5
H9B C9 H9C 109.5
C8 C10 H10A 120.0
C8 C10 H10B 120.0
H10A C10 H10B 120.0
O104 K101 O103 59.76(3)
O104 K101 O101 135.26(4)
O103 K101 O101 98.09(3)
O104 K101 O106 100.03(4)
O103 K101 O106 137.58(4)
O101 K101 O106 118.86(4)
O104 K101 O105 120.41(4)
O103 K101 O105 96.24(4)
O101 K101 O105 98.85(4)
O106 K101 O105 60.17(4)
O104 K101 O102 96.00(3)
O103 K101 O102 119.25(3)
O101 K101 O102 59.28(3)
O106 K101 O102 98.38(4)
O105 K101 O102 139.22(4)
O104 K101 N101 119.77(4)
O103 K101 N101 60.53(4)
O101 K101 N101 60.94(4)
O106 K101 N101 118.70(4)
O105 K101 N101 59.79(4)
O102 K101 N101 119.30(4)
O104 K101 N102 61.02(4)
O103 K101 N102 120.20(4)
O101 K101 N102 118.28(3)
O106 K101 N102 61.18(4)
O105 K101 N102 120.28(4)
O102 K101 N102 60.01(3)
N101 K101 N102 179.12(4)
C101 N101 C107 110.01(14)
C101 N101 C113 109.94(15)
C107 N101 C113 109.69(13)
C101 N101 K101 108.10(9)
C107 N101 K101 108.48(9)
C113 N101 K101 110.59(10)
C106 N102 C118 109.75(14)
C106 N102 C112 110.20(14)
C118 N102 C112 109.73(13)
C106 N102 K101 110.53(9)
C118 N102 K101 108.64(10)
C112 N102 K101 107.95(9)
C102 O101 C103 110.84(12)
C102 O101 K101 117.47(9)
C103 O101 K101 115.99(9)
C105 O102 C104 111.07(12)
C105 O102 K101 114.21(9)
C104 O102 K101 112.52(9)
C109 O103 C108 111.89(13)
C109 O103 K101 115.68(10)
C108 O103 K101 119.25(10)
C110 O104 C111 111.79(14)
C110 O104 K101 116.51(10)
C111 O104 K101 118.12(10)
C115 O105 C114 111.50(14)
C115 O105 K101 114.16(10)
C114 O105 K101 118.28(10)
C117 O106 C116 109.44(13)
C117 O106 K101 114.87(10)
C116 O106 K101 113.36(10)
N101 C101 C102 114.28(14)
N101 C101 H10C 108.7
C102 C101 H10C 108.7
N101 C101 H10D 108.7
C102 C101 H10D 108.7
H10C C101 H10D 107.6
O101 C102 C101 109.70(14)
O101 C102 H10E 109.7
C101 C102 H10E 109.7
O101 C102 H10F 109.7
C101 C102 H10F 109.7
H10E C102 H10F 108.2
O101 C103 C104 108.01(13)
O101 C103 H10G 110.1
C104 C103 H10G 110.1
O101 C103 H10H 110.1
C104 C103 H10H 110.1
H10G C103 H10H 108.4
O102 C104 C103 109.08(13)
O102 C104 H10I 109.9
C103 C104 H10I 109.9
O102 C104 H10J 109.9
C103 C104 H10J 109.9
H10I C104 H10J 108.3
O102 C105 C106 108.77(14)
O102 C105 H10K 109.9
C106 C105 H10K 109.9
O102 C105 H10L 109.9
C106 C105 H10L 109.9
H10K C105 H10L 108.3
N102 C106 C105 113.51(14)
N102 C106 H10M 108.9
C105 C106 H10M 108.9
N102 C106 H10N 108.9
C105 C106 H10N 108.9
H10M C106 H10N 107.7
N101 C107 C108 114.25(14)
N101 C107 H10O 108.7
C108 C107 H10O 108.7
N101 C107 H10P 108.7
C108 C107 H10P 108.7
H10O C107 H10P 107.6
O103 C108 C107 109.14(13)
O103 C108 H10Q 109.9
C107 C108 H10Q 109.9
O103 C108 H10R 109.9
C107 C108 H10R 109.9
H10Q C108 H10R 108.3
O103 C109 C110 109.09(14)
O103 C109 H10S 109.9
C110 C109 H10S 109.9
O103 C109 H10T 109.9
C110 C109 H10T 109.9
H10S C109 H10T 108.3
O104 C110 C109 109.13(15)
O104 C110 H11A 109.9
C109 C110 H11A 109.9
O104 C110 H11B 109.9
C109 C110 H11B 109.9
H11A C110 H11B 108.3
O104 C111 C112 109.34(14)
O104 C111 H11C 109.8
C112 C111 H11C 109.8
O104 C111 H11D 109.8
C112 C111 H11D 109.8
H11C C111 H11D 108.3
N102 C112 C111 114.20(14)
N102 C112 H11E 108.7
C111 C112 H11E 108.7
N102 C112 H11F 108.7
C111 C112 H11F 108.7
H11E C112 H11F 107.6
N101 C113 C114 113.64(15)
N101 C113 H11G 108.8
C114 C113 H11G 108.8
N101 C113 H11H 108.8
C114 C113 H11H 108.8
H11G C113 H11H 107.7
O105 C114 C113 109.43(16)
O105 C114 H11I 109.8
C113 C114 H11I 109.8
O105 C114 H11J 109.8
C113 C114 H11J 109.8
H11I C114 H11J 108.2
O105 C115 C116 109.64(15)
O105 C115 H11K 109.7
C116 C115 H11K 109.7
O105 C115 H11L 109.7
C116 C115 H11L 109.7
H11K C115 H11L 108.2
O106 C116 C115 109.76(15)
O106 C116 H11M 109.7
C115 C116 H11M 109.7
O106 C116 H11N 109.7
C115 C116 H11N 109.7
H11M C116 H11N 108.2
O106 C117 C118 109.57(14)
O106 C117 H11O 109.8
C118 C117 H11O 109.8
O106 C117 H11P 109.8
C118 C117 H11P 109.8
H11O C117 H11P 108.2
N102 C118 C117 113.72(14)
N102 C118 H11Q 108.8
C117 C118 H11Q 108.8
N102 C118 H11R 108.8
C117 C118 H11R 108.8
H11Q C118 H11R 107.7

loop_
_geom_bond_atom_site_label_1
_geom_bond_atom_site_label_2
_geom_bond_distance
As1 C2 1.9044(17)
As1 As2 2.3537(3)
As1 Ru1 2.5318(2)
As2 As3 2.3538(3)
As2 Ru1 2.5943(2)
As3 C1 1.9003(17)
As3 Ru1 2.5734(2)
C1 C2 1.382(2)
C1 Ru1 2.2324(15)
C1 H1 0.9500
C2 Ru1 2.2855(16)
C2 H2 0.9500
Ru1 C4 2.1407(15)
Ru1 C3 2.1767(17)
Ru1 C5 2.1849(16)
Ru1 C7 2.2022(15)
C3 C4 1.424(3)
C3 H3A 0.92(2)
C3 H3B 0.97(2)
C4 C5 1.424(2)
C4 C6 1.508(2)
C5 H5A 0.92(2)
C5 H5B 0.93(2)
C6 H6A 0.9800
C6 H6B 0.9800
C6 H6C 0.9800
C7 C8 1.482(2)
C7 H7A 0.9900
C7 H7B 0.9900
C8 C10 1.332(3)
C8 C9 1.507(3)
C9 H9A 0.9800
C9 H9B 0.9800
C9 H9C 0.9800
C10 H10A 0.9500
C10 H10B 0.9500
K101 O104 2.7976(12)
K101 O103 2.8071(12)
K101 O101 2.8234(11)
K101 O106 2.8318(12)
K101 O105 2.8571(12)
K101 O102 2.9144(11)
K101 N101 2.9956(14)
K101 N102 2.9986(13)
N101 C101 1.466(2)
N101 C107 1.469(2)
N101 C113 1.473(2)
N102 C106 1.472(2)
N102 C118 1.472(2)
N102 C112 1.473(2)
O101 C102 1.4216(19)
O101 C103 1.4340(19)
O102 C105 1.421(2)
O102 C104 1.4229(19)
O103 C109 1.418(2)
O103 C108 1.425(2)
O104 C110 1.420(2)
O104 C111 1.421(2)
O105 C115 1.421(2)
O105 C114 1.420(2)
O106 C117 1.425(2)
O106 C116 1.427(2)
C101 C102 1.503(3)
C101 H10C 0.9900
C101 H10D 0.9900
C102 H10E 0.9900
C102 H10F 0.9900
C103 C104 1.493(2)
C103 H10G 0.9900
C103 H10H 0.9900
C104 H10I 0.9900
C104 H10J 0.9900
C105 C106 1.508(2)
C105 H10K 0.9900
C105 H10L 0.9900
C106 H10M 0.9900
C106 H10N 0.9900
C107 C108 1.502(2)
C107 H10O 0.9900
C107 H10P 0.9900
C108 H10Q 0.9900
C108 H10R 0.9900
C109 C110 1.497(3)
C109 H10S 0.9900
C109 H10T 0.9900
C110 H11A 0.9900
C110 H11B 0.9900
C111 C112 1.505(3)
C111 H11C 0.9900
C111 H11D 0.9900
C112 H11E 0.9900
C112 H11F 0.9900
C113 C114 1.503(3)
C113 H11G 0.9900
C113 H11H 0.9900
C114 H11I 0.9900
C114 H11J 0.9900
C115 C116 1.485(3)
C115 H11K 0.9900
C115 H11L 0.9900
C116 H11M 0.9900
C116 H11N 0.9900
C117 C118 1.505(3)
C117 H11O 0.9900
C117 H11P 0.9900
C118 H11Q 0.9900
C118 H11R 0.9900
